data_2210574
loop_
_publ_author_name
'Jian-Guo Chang'
'Guo-Fang He'
'Ji-Kun Li'
'Yan-Fei Li'

_publ_section_title
;
 1-(2-Hydroxy-3,5-dimethylphenyl)ethanone
;
_journal_coeditor_code DN2058
_journal_issue 10
_journal_name_full 'Acta Crystallographica Section E'
_journal_page_first o4329
_journal_page_last o4330
_journal_paper_doi 10.1107/S1600536806035021
_journal_volume 62
_journal_year 2006
_chemical_formula_iupac 'C10 H12 O2'
_chemical_formula_moiety 'C10 H12 O2'
_chemical_formula_sum 'C10 H12 O2'
_chemical_formula_weight 164.20
_chemical_name_systematic
;
1-(2-hydroxy-3,5-dimethylphenyl)ethanone
;
_space_group_IT_number 14
_symmetry_cell_setting monoclinic
_symmetry_space_group_name_Hall '-P 2ybc'
_symmetry_space_group_name_H-M 'P 1 21/c 1'
_atom_sites_solution_hydrogens geom
_atom_sites_solution_primary direct
_atom_sites_solution_secondary difmap
_cell_angle_alpha 90.00
_cell_angle_beta 109.05(2)
_cell_angle_gamma 90.00
_cell_formula_units_Z 8
_cell_length_a 14.46(2)
_cell_length_b 8.076(15)
_cell_length_c 16.03(3)
_cell_measurement_reflns_used 2396
_cell_measurement_temperature 273(2)
_cell_measurement_theta_max 27.541
_cell_measurement_theta_min 2.612
_cell_volume 1769(5)
_computing_cell_refinement 'SAINT (Siemens, 1996)'
_computing_data_collection 'SMART (Siemens, 1996)'
_computing_data_reduction SAINT
_computing_molecular_graphics
;ORTEPIII (Burnett & Johnson, 1996) and
ORTEP-3 for Windows (Farrugia, 1997)
;
_computing_publication_material 'SHELXTL (Sheldrick, 1997b)'
_computing_structure_refinement 'SHELXL97 (Sheldrick, 1997a)'
_computing_structure_solution 'SHELXS97 (Sheldrick, 1997a)'
_diffrn_ambient_temperature 273(2)
_diffrn_measured_fraction_theta_full 0.990
_diffrn_measured_fraction_theta_max 0.990
_diffrn_measurement_device_type 'Bruker SMART CCD area-detector'
_diffrn_measurement_method '\f and \w'
_diffrn_radiation_monochromator graphite
_diffrn_radiation_source 'fine-focus sealed tube'
_diffrn_radiation_type MoK\a
_diffrn_radiation_wavelength 0.71073
_diffrn_reflns_av_R_equivalents 0.0329
_diffrn_reflns_av_sigmaI/netI 0.0483
_diffrn_reflns_limit_h_max 14
_diffrn_reflns_limit_h_min -17
_diffrn_reflns_limit_k_max 9
_diffrn_reflns_limit_k_min -5
_diffrn_reflns_limit_l_max 16
_diffrn_reflns_limit_l_min -19
_diffrn_reflns_number 6791
_diffrn_reflns_theta_full 25.00
_diffrn_reflns_theta_max 25.00
_diffrn_reflns_theta_min 2.61
_exptl_absorpt_coefficient_mu 0.085
_exptl_absorpt_correction_T_max 0.9791
_exptl_absorpt_correction_T_min 0.9392
_exptl_absorpt_correction_type multi-scan
_exptl_absorpt_process_details '(SADABS; Sheldrick, 1996)'
_exptl_crystal_colour colorless
_exptl_crystal_density_diffrn 1.233
_exptl_crystal_density_method 'not measured'
_exptl_crystal_description block
_exptl_crystal_F_000 704
_exptl_crystal_size_max 0.55
_exptl_crystal_size_mid 0.37
_exptl_crystal_size_min 0.25
_refine_diff_density_max 0.226
_refine_diff_density_min -0.292
_refine_ls_extinction_method none
_refine_ls_goodness_of_fit_ref 1.002
_refine_ls_hydrogen_treatment constr
_refine_ls_matrix_type full
_refine_ls_number_parameters 225
_refine_ls_number_reflns 3087
_refine_ls_number_restraints 0
_refine_ls_restrained_S_all 1.002
_refine_ls_R_factor_all 0.0991
_refine_ls_R_factor_gt 0.0651
_refine_ls_shift/su_max 0.000
_refine_ls_shift/su_mean 0.000
_refine_ls_structure_factor_coef Fsqd
_refine_ls_weighting_details 'calc w=1/[\s^2^(Fo^2^)+(0.1P)^2^+0.55P] where P=(Fo^2^+2Fc^2^)/3'
_refine_ls_weighting_scheme calc
_refine_ls_wR_factor_gt 0.1738
_refine_ls_wR_factor_ref 0.2096
_reflns_number_gt 1913
_reflns_number_total 3087
_reflns_threshold_expression I>2\s(I)
_cod_data_source_file dn2058.cif
_cod_data_source_block I
_cod_original_sg_symbol_H-M 'P 21/c'
_cod_database_code 2210574

loop_
_symmetry_equiv_pos_as_xyz
'x, y, z'
'-x, y+1/2, -z+1/2'
'-x, -y, -z'
'x, -y-1/2, z-1/2'

loop_
_atom_site_type_symbol
_atom_site_label
_atom_site_fract_x
_atom_site_fract_y
_atom_site_fract_z
_atom_site_U_iso_or_equiv
_atom_site_adp_type
_atom_site_calc_flag
_atom_site_refinement_flags
_atom_site_occupancy
O O1 0.37150(18) 0.8766(3) -0.08669(14) 0.1033(8) Uani d . 1
H H1 0.3676 0.8250 -0.1318 0.155 Uiso calc R 1
O O2 0.36310(18) 0.6248(4) -0.18188(12) 0.1215(9) Uani d . 1
O O3 0.13008(16) 0.1283(2) -0.01512(13) 0.0897(7) Uani d . 1
H H3 0.1276 0.1814 -0.0594 0.135 Uiso calc R 1
O O4 0.13153(15) 0.3847(3) -0.10499(11) 0.0955(7) Uani d . 1
C C1 0.37556(17) 0.7697(3) -0.02143(17) 0.0672(7) Uani d . 1
C C2 0.37478(16) 0.5991(3) -0.03539(13) 0.0594(6) Uani d . 1
C C3 0.37893(16) 0.4974(3) 0.03533(12) 0.0558(6) Uani d . 1
H H3A 0.3786 0.3833 0.0276 0.067 Uiso calc R 1
C C4 0.38343(17) 0.5577(3) 0.11510(13) 0.0566(6) Uani d . 1
C C5 0.38327(17) 0.7270(3) 0.12491(15) 0.0639(7) Uani d . 1
H H5 0.3853 0.7702 0.1793 0.077 Uiso calc R 1
C C6 0.38032(18) 0.8331(3) 0.05901(18) 0.0672(7) Uani d . 1
C C7 0.3805(2) 1.0165(3) 0.0727(3) 0.1082(11) Uani d . 1
H H7A 0.4352 1.0648 0.0601 0.162 Uiso calc R 1
H H7B 0.3855 1.0394 0.1327 0.162 Uiso calc R 1
H H7C 0.3208 1.0629 0.0338 0.162 Uiso calc R 1
C C8 0.3884(2) 0.4460(4) 0.19035(16) 0.0813(8) Uani d . 1
H H8A 0.3514 0.3473 0.1685 0.122 Uiso calc R 1
H H8B 0.3616 0.5015 0.2303 0.122 Uiso calc R 1
H H8C 0.4554 0.4171 0.2208 0.122 Uiso calc R 1
C C9 0.3666(2) 0.5326(4) -0.12101(16) 0.0824(9) Uani d . 1
C C10 0.3618(2) 0.3525(4) -0.13607(18) 0.1005(11) Uani d . 1
H H10A 0.3625 0.3299 -0.1947 0.151 Uiso calc R 1
H H10B 0.3027 0.3097 -0.1294 0.151 Uiso calc R 1
H H10C 0.4172 0.3004 -0.0939 0.151 Uiso calc R 1
C C11 0.12808(16) 0.2324(3) 0.04943(14) 0.0598(6) Uani d . 1
C C12 0.12668(16) 0.4029(3) 0.03776(12) 0.0525(6) Uani d . 1
C C13 0.12340(16) 0.5012(3) 0.10727(12) 0.0534(6) Uani d . 1
H H13 0.1222 0.6157 0.1005 0.064 Uiso calc R 1
C C14 0.12188(17) 0.4374(3) 0.18470(13) 0.0584(6) Uani d . 1
C C15 0.12448(17) 0.2677(3) 0.19352(14) 0.0634(7) Uani d . 1
H H15 0.1241 0.2220 0.2466 0.076 Uiso calc R 1
C C16 0.12761(18) 0.1650(3) 0.12797(16) 0.0639(7) Uani d . 1
C C17 0.1180(3) 0.5460(4) 0.25860(16) 0.0901(9) Uani d . 1
H H17A 0.1807 0.5464 0.3040 0.135 Uiso calc R 1
H H17B 0.0695 0.5049 0.2823 0.135 Uiso calc R 1
H H17C 0.1013 0.6567 0.2371 0.135 Uiso calc R 1
C C18 0.1288(3) -0.0191(3) 0.1398(3) 0.1029(11) Uani d . 1
H H18A 0.0706 -0.0660 0.0988 0.154 Uiso calc R 1
H H18B 0.1312 -0.0447 0.1990 0.154 Uiso calc R 1
H H18C 0.1852 -0.0647 0.1292 0.154 Uiso calc R 1
C C19 0.12840(17) 0.4735(4) -0.04475(14) 0.0668(7) Uani d . 1
C C20 0.1269(2) 0.6539(4) -0.05675(17) 0.0801(8) Uani d . 1
H H20A 0.1326 0.6792 -0.1134 0.120 Uiso calc R 1
H H20B 0.1808 0.7026 -0.0112 0.120 Uiso calc R 1
H H20C 0.0665 0.6978 -0.0534 0.120 Uiso calc R 1

loop_
_atom_site_aniso_label
_atom_site_aniso_U_11
_atom_site_aniso_U_22
_atom_site_aniso_U_33
_atom_site_aniso_U_12
_atom_site_aniso_U_13
_atom_site_aniso_U_23
O1 0.0946(16) 0.1085(16) 0.1054(15) 0.0031(13) 0.0306(13) 0.0553(13)
O2 0.1238(19) 0.190(3) 0.0560(11) 0.0133(17) 0.0370(11) 0.0233(13)
O3 0.0933(16) 0.0832(13) 0.0885(12) 0.0086(11) 0.0242(11) -0.0363(10)
O4 0.0978(16) 0.1414(18) 0.0542(10) 0.0053(13) 0.0343(10) -0.0135(11)
C1 0.0518(16) 0.0726(16) 0.0740(15) 0.0015(12) 0.0159(12) 0.0237(13)
C2 0.0473(15) 0.0789(16) 0.0501(12) 0.0020(12) 0.0133(10) 0.0045(11)
C3 0.0558(16) 0.0543(12) 0.0548(12) 0.0030(10) 0.0146(11) 0.0006(10)
C4 0.0558(15) 0.0622(13) 0.0492(11) -0.0004(11) 0.0135(10) 0.0012(10)
C5 0.0595(17) 0.0662(15) 0.0624(13) -0.0012(12) 0.0149(11) -0.0126(11)
C6 0.0509(16) 0.0574(14) 0.0890(17) -0.0027(11) 0.0170(13) -0.0017(13)
C7 0.090(3) 0.0567(16) 0.167(3) -0.0036(15) 0.026(2) -0.0048(19)
C8 0.093(2) 0.0926(19) 0.0568(13) 0.0043(16) 0.0219(13) 0.0137(13)
C9 0.0599(18) 0.134(3) 0.0517(13) 0.0070(17) 0.0155(12) 0.0019(15)
C10 0.087(2) 0.142(3) 0.0705(16) -0.0024(19) 0.0230(15) -0.0456(18)
C11 0.0508(15) 0.0617(14) 0.0604(13) 0.0046(11) 0.0095(11) -0.0142(11)
C12 0.0475(14) 0.0594(13) 0.0480(11) 0.0034(10) 0.0118(10) -0.0026(9)
C13 0.0603(16) 0.0470(11) 0.0501(11) 0.0008(10) 0.0142(10) 0.0002(9)
C14 0.0642(17) 0.0628(14) 0.0456(11) -0.0015(11) 0.0146(10) -0.0030(10)
C15 0.0629(17) 0.0685(15) 0.0531(12) -0.0025(12) 0.0113(11) 0.0127(11)
C16 0.0555(16) 0.0533(13) 0.0740(15) 0.0018(11) 0.0089(12) 0.0056(11)
C17 0.120(3) 0.099(2) 0.0553(13) -0.0015(18) 0.0331(15) -0.0131(13)
C18 0.104(3) 0.0531(15) 0.139(3) 0.0043(15) 0.021(2) 0.0101(16)
C19 0.0522(16) 0.100(2) 0.0469(12) 0.0054(13) 0.0137(11) 0.0019(12)
C20 0.074(2) 0.102(2) 0.0646(14) 0.0028(15) 0.0224(13) 0.0300(14)

loop_
_atom_type_symbol
_atom_type_description
_atom_type_scat_dispersion_real
_atom_type_scat_dispersion_imag
_atom_type_scat_source
C C 0.0033 0.0016 'International Tables Vol C Tables 4.2.6.8 and 6.1.1.4'
H H 0.0000 0.0000 'International Tables Vol C Tables 4.2.6.8 and 6.1.1.4'
O O 0.0106 0.0060 'International Tables Vol C Tables 4.2.6.8 and 6.1.1.4'

loop_
_geom_angle_atom_site_label_1
_geom_angle_atom_site_label_2
_geom_angle_atom_site_label_3
_geom_angle
C1 O1 H1 109.5
C11 O3 H3 109.5
O1 C1 C6 118.0(3)
O1 C1 C2 120.9(3)
C6 C1 C2 121.1(2)
C3 C2 C1 117.3(2)
C3 C2 C9 121.7(3)
C1 C2 C9 120.9(2)
C4 C3 C2 122.5(3)
C4 C3 H3A 118.7
C2 C3 H3A 118.7
C3 C4 C5 117.7(2)
C3 C4 C8 121.6(2)
C5 C4 C8 120.7(2)
C6 C5 C4 122.8(2)
C6 C5 H5 118.6
C4 C5 H5 118.6
C5 C6 C1 118.6(3)
C5 C6 C7 121.0(3)
C1 C6 C7 120.3(3)
C6 C7 H7A 109.5
C6 C7 H7B 109.5
H7A C7 H7B 109.5
C6 C7 H7C 109.5
H7A C7 H7C 109.5
H7B C7 H7C 109.5
C4 C8 H8A 109.5
C4 C8 H8B 109.5
H8A C8 H8B 109.5
C4 C8 H8C 109.5
H8A C8 H8C 109.5
H8B C8 H8C 109.5
O2 C9 C2 120.3(3)
O2 C9 C10 119.1(3)
C2 C9 C10 120.6(3)
C9 C10 H10A 109.5
C9 C10 H10B 109.5
H10A C10 H10B 109.5
C9 C10 H10C 109.5
H10A C10 H10C 109.5
H10B C10 H10C 109.5
O3 C11 C16 117.8(3)
O3 C11 C12 121.4(2)
C16 C11 C12 120.8(2)
C13 C12 C11 117.7(2)
C13 C12 C19 121.7(2)
C11 C12 C19 120.6(2)
C14 C13 C12 122.5(2)
C14 C13 H13 118.8
C12 C13 H13 118.8
C13 C14 C15 117.8(2)
C13 C14 C17 121.4(2)
C15 C14 C17 120.8(2)
C16 C15 C14 122.5(2)
C16 C15 H15 118.7
C14 C15 H15 118.7
C15 C16 C11 118.8(2)
C15 C16 C18 120.8(3)
C11 C16 C18 120.4(3)
C14 C17 H17A 109.5
C14 C17 H17B 109.5
H17A C17 H17B 109.5
C14 C17 H17C 109.5
H17A C17 H17C 109.5
H17B C17 H17C 109.5
C16 C18 H18A 109.5
C16 C18 H18B 109.5
H18A C18 H18B 109.5
C16 C18 H18C 109.5
H18A C18 H18C 109.5
H18B C18 H18C 109.5
O4 C19 C12 120.6(3)
O4 C19 C20 118.9(2)
C12 C19 C20 120.4(2)
C19 C20 H20A 109.5
C19 C20 H20B 109.5
H20A C20 H20B 109.5
C19 C20 H20C 109.5
H20A C20 H20C 109.5
H20B C20 H20C 109.5

loop_
_geom_bond_atom_site_label_1
_geom_bond_atom_site_label_2
_geom_bond_distance
O1 C1 1.342(3)
O1 H1 0.8200
O2 C9 1.215(4)
O3 C11 1.341(3)
O3 H3 0.8200
O4 C19 1.216(3)
C1 C6 1.368(4)
C1 C2 1.396(4)
C2 C3 1.385(3)
C2 C9 1.442(4)
C3 C4 1.350(4)
C3 H3A 0.9300
C4 C5 1.377(4)
C4 C8 1.489(4)
C5 C6 1.350(4)
C5 H5 0.9300
C6 C7 1.497(5)
C7 H7A 0.9600
C7 H7B 0.9600
C7 H7C 0.9600
C8 H8A 0.9600
C8 H8B 0.9600
C8 H8C 0.9600
C9 C10 1.472(5)
C10 H10A 0.9600
C10 H10B 0.9600
C10 H10C 0.9600
C11 C16 1.374(4)
C11 C12 1.389(4)
C12 C13 1.381(3)
C12 C19 1.448(4)
C13 C14 1.351(3)
C13 H13 0.9300
C14 C15 1.377(4)
C14 C17 1.490(4)
C15 C16 1.351(4)
C15 H15 0.9300
C16 C18 1.499(4)
C17 H17A 0.9600
C17 H17B 0.9600
C17 H17C 0.9600
C18 H18A 0.9600
C18 H18B 0.9600
C18 H18C 0.9600
C19 C20 1.468(5)
C20 H20A 0.9600
C20 H20B 0.9600
C20 H20C 0.9600

loop_
_geom_hbond_atom_site_label_D
_geom_hbond_atom_site_label_H
_geom_hbond_atom_site_label_A
_geom_hbond_distance_DH
_geom_hbond_distance_HA
_geom_hbond_distance_DA
_geom_hbond_angle_DHA
_geom_hbond_publ_flag
O1 H1 O2 0.820 1.797 2.521(6) 146.39 y
O3 H3 O4 0.820 1.806 2.527(6) 145.90 y

loop_
_geom_torsion_atom_site_label_1
_geom_torsion_atom_site_label_2
_geom_torsion_atom_site_label_3
_geom_torsion_atom_site_label_4
_geom_torsion
O1 C1 C2 C3 -179.8(2)
C6 C1 C2 C3 0.0(4)
O1 C1 C2 C9 -1.9(4)
C6 C1 C2 C9 178.0(2)
C1 C2 C3 C4 0.1(3)
C9 C2 C3 C4 -177.8(2)
C2 C3 C4 C5 0.3(3)
C2 C3 C4 C8 -179.7(2)
C3 C4 C5 C6 -1.0(4)
C8 C4 C5 C6 179.0(2)
C4 C5 C6 C1 1.2(4)
C4 C5 C6 C7 -179.9(2)
O1 C1 C6 C5 179.2(2)
C2 C1 C6 C5 -0.7(4)
O1 C1 C6 C7 0.3(4)
C2 C1 C6 C7 -179.6(2)
C3 C2 C9 O2 180.0(2)
C1 C2 C9 O2 2.1(4)
C3 C2 C9 C10 0.3(4)
C1 C2 C9 C10 -177.5(3)
O3 C11 C12 C13 179.2(2)
C16 C11 C12 C13 -0.9(3)
O3 C11 C12 C19 -0.7(4)
C16 C11 C12 C19 179.2(2)
C11 C12 C13 C14 0.2(3)
C19 C12 C13 C14 -179.9(2)
C12 C13 C14 C15 0.5(3)
C12 C13 C14 C17 -179.8(2)
C13 C14 C15 C16 -0.6(4)
C17 C14 C15 C16 179.7(2)
C14 C15 C16 C11 -0.1(4)
C14 C15 C16 C18 -179.0(2)
O3 C11 C16 C15 -179.3(2)
C12 C11 C16 C15 0.8(4)
O3 C11 C16 C18 -0.3(4)
C12 C11 C16 C18 179.8(2)
C13 C12 C19 O4 179.8(2)
C11 C12 C19 O4 -0.3(3)
C13 C12 C19 C20 0.2(3)
C11 C12 C19 C20 -180.0(2)

loop_
_cod_related_entry_id
_cod_related_entry_database
_cod_related_entry_code
1 ChemSpider 2039319
